data_7022988
loop_
_publ_author_name
'Wang, Kun'
'Yi, Xiu-Chun'
'Wang, Xuan'
'Li, Xiu-Bing'
'Gao, En-Qing'

_publ_section_title
;
 Structures and magnetic properties of copper(II) and manganese(II)
 polymers derived from pseudohalides and a flexible zwitterionic
 dicarboxylate ligand.
;
_journal_issue 24
_journal_name_full 'Dalton transactions (Cambridge, England : 2003)'
_journal_page_first 8748
_journal_page_last 8760
_journal_paper_doi 10.1039/c3dt50460c
_journal_volume 42
_journal_year 2013
_chemical_formula_sum 'C32.5 H41 Cl3.5 Mn2 N5.5 O26'
_chemical_formula_weight 1158.66
_chemical_name_systematic
;
?
;
_space_group_IT_number 33
_symmetry_cell_setting orthorhombic
_symmetry_space_group_name_Hall 'P 2c -2n'
_symmetry_space_group_name_H-M 'P n a 21'
_atom_sites_solution_hydrogens geom
_atom_sites_solution_primary direct
_atom_sites_solution_secondary difmap
_audit_creation_method SHELXL-97
_cell_angle_alpha 90.00
_cell_angle_beta 90.00
_cell_angle_gamma 90.00
_cell_formula_units_Z 8
_cell_length_a 15.258(6)
_cell_length_b 21.333(8)
_cell_length_c 29.267(11)
_cell_measurement_reflns_used 954
_cell_measurement_temperature 293(2)
_cell_measurement_theta_max 23.109
_cell_measurement_theta_min 2.714
_cell_volume 9526(6)
_computing_cell_refinement 'Bruker SMART'
_computing_data_collection 'Bruker SMART'
_computing_data_reduction 'Bruker SHELXTL'
_computing_molecular_graphics 'Bruker SHELXTL'
_computing_publication_material 'Bruker SHELXTL'
_computing_structure_refinement 'SHELXL-97 (Sheldrick, 1997)'
_computing_structure_solution 'SHELXS-97 (Sheldrick, 1990)'
_diffrn_ambient_temperature 293(2)
_diffrn_measured_fraction_theta_full 0.999
_diffrn_measured_fraction_theta_max 0.999
_diffrn_measurement_device_type 'CCD area detector'
_diffrn_measurement_method 'phi and omega scans'
_diffrn_radiation_monochromator graphite
_diffrn_radiation_source 'fine-focus sealed tube'
_diffrn_radiation_type MoK\a
_diffrn_radiation_wavelength 0.71073
_diffrn_reflns_av_R_equivalents 0.0481
_diffrn_reflns_av_sigmaI/netI 0.0586
_diffrn_reflns_limit_h_max 15
_diffrn_reflns_limit_h_min -18
_diffrn_reflns_limit_k_max 26
_diffrn_reflns_limit_k_min -26
_diffrn_reflns_limit_l_max 27
_diffrn_reflns_limit_l_min -36
_diffrn_reflns_number 42158
_diffrn_reflns_theta_full 26.01
_diffrn_reflns_theta_max 26.01
_diffrn_reflns_theta_min 1.39
_exptl_absorpt_coefficient_mu 0.820
_exptl_absorpt_correction_T_max 0.9225
_exptl_absorpt_correction_T_min 0.7623
_exptl_absorpt_correction_type multi-scan
_exptl_absorpt_process_details 'SADABS (Bruker, 1999)'
_exptl_crystal_colour yellow
_exptl_crystal_density_diffrn 1.616
_exptl_crystal_density_method 'not measured'
_exptl_crystal_description block
_exptl_crystal_F_000 4736
_exptl_crystal_size_max 0.35
_exptl_crystal_size_mid 0.12
_exptl_crystal_size_min 0.10
_refine_diff_density_max 1.146
_refine_diff_density_min -0.459
_refine_diff_density_rms 0.103
_refine_ls_abs_structure_details 'Flack H D (1983), Acta Cryst. A39, 876-881'
_refine_ls_abs_structure_Flack 0.44(2)
_refine_ls_extinction_method none
_refine_ls_goodness_of_fit_ref 1.015
_refine_ls_hydrogen_treatment constr
_refine_ls_matrix_type full
_refine_ls_number_parameters 1217
_refine_ls_number_reflns 14776
_refine_ls_number_restraints 1
_refine_ls_restrained_S_all 1.015
_refine_ls_R_factor_all 0.0832
_refine_ls_R_factor_gt 0.0628
_refine_ls_shift/su_max 0.035
_refine_ls_shift/su_mean 0.003
_refine_ls_structure_factor_coef Fsqd
_refine_ls_weighting_details 'calc w=1/[\s^2^(Fo^2^)+(0.1138P)^2^+0.0000P] where P=(Fo^2^+2Fc^2^)/3'
_refine_ls_weighting_scheme calc
_refine_ls_wR_factor_gt 0.1662
_refine_ls_wR_factor_ref 0.1800
_reflns_number_gt 10970
_reflns_number_total 14776
_reflns_threshold_expression >2sigma(I)
_cod_data_source_file c3dt50460c.txt
_cod_data_source_block 2
_cod_depositor_comments
;
The following automatic conversions were performed:

'_symmetry_cell_setting' value 'Orthorhombic' changed to
'orthorhombic' according to
/home/saulius/struct/CIF-dictionaries/cif_core.dic dictionary named
'cif_core.dic' version 2.4.2 from 2011-04-26.

Automatic conversion script
Id: cif_fix_values 1891 2012-01-12 08:04:46Z andrius 
;
_cod_original_sg_symbol_H-M 'Pna2(1) '
_cod_original_formula_sum 'C32.50 H41 Cl3.50 Mn2 N5.50 O26'
_cod_database_code 7022988

loop_
_symmetry_equiv_pos_as_xyz
'x, y, z'
'-x, -y, z+1/2'
'x+1/2, -y+1/2, z'
'-x+1/2, y+1/2, z+1/2'

loop_
_atom_site_label
_atom_site_type_symbol
_atom_site_fract_x
_atom_site_fract_y
_atom_site_fract_z
_atom_site_U_iso_or_equiv
_atom_site_adp_type
_atom_site_occupancy
_atom_site_symmetry_multiplicity
_atom_site_calc_flag
_atom_site_refinement_flags
Mn1 Mn 0.36145(6) 0.27305(4) 0.23334(3) 0.0254(2) Uani 1 1 d .
Mn2 Mn 0.12909(6) 0.27696(4) 0.17966(3) 0.0255(2) Uani 1 1 d .
Mn3 Mn 0.17252(7) 0.50936(5) 0.15734(4) 0.0338(3) Uani 1 1 d .
Mn4 Mn 0.33289(7) 0.50327(5) 0.25526(4) 0.0319(2) Uani 1 1 d .
C1 C 0.1944(5) 0.2009(3) 0.2655(2) 0.0327(15) Uani 1 1 d .
C2 C 0.1696(4) 0.1482(3) 0.2981(2) 0.0298(14) Uani 1 1 d .
C3 C 0.2349(4) 0.1214(3) 0.3247(2) 0.0390(16) Uani 1 1 d .
H3A H 0.2922 0.1363 0.3238 0.047 Uiso 1 1 calc R
C4 C 0.2119(5) 0.0721(4) 0.3524(3) 0.0505(19) Uani 1 1 d .
H4A H 0.2551 0.0532 0.3700 0.061 Uiso 1 1 calc R
C5 C 0.0663(5) 0.0763(4) 0.3287(3) 0.051(2) Uani 1 1 d .
H5A H 0.0093 0.0610 0.3302 0.061 Uiso 1 1 calc R
C6 C 0.0863(5) 0.1242(4) 0.3005(3) 0.0430(19) Uani 1 1 d .
H6A H 0.0426 0.1414 0.2823 0.052 Uiso 1 1 calc R
C7 C 0.1099(6) -0.0018(4) 0.3873(3) 0.060(2) Uani 1 1 d .
H7A H 0.0648 -0.0284 0.3741 0.073 Uiso 1 1 calc R
H7B H 0.1615 -0.0273 0.3927 0.073 Uiso 1 1 calc R
C8 C 0.0789(6) 0.0249(4) 0.4302(3) 0.058(2) Uani 1 1 d .
H8A H 0.0214 0.0433 0.4257 0.069 Uiso 1 1 calc R
H8B H 0.1186 0.0578 0.4400 0.069 Uiso 1 1 calc R
C9 C 0.0738(7) -0.0268(4) 0.4676(3) 0.066(3) Uani 1 1 d .
H9A H 0.0359 -0.0606 0.4577 0.079 Uiso 1 1 calc R
H9B H 0.1316 -0.0437 0.4736 0.079 Uiso 1 1 calc R
C10 C 0.0365(8) 0.0045(5) 0.5108(3) 0.074(3) Uani 1 1 d .
H10A H 0.0734 0.0394 0.5197 0.089 Uiso 1 1 calc R
H10B H -0.0219 0.0204 0.5047 0.089 Uiso 1 1 calc R
C11 C 0.0994(6) -0.0477(4) 0.5795(3) 0.056(2) Uani 1 1 d .
H11A H 0.1485 -0.0222 0.5769 0.067 Uiso 1 1 calc R
C12 C 0.0936(5) -0.0900(4) 0.6140(3) 0.049(2) Uani 1 1 d .
H12A H 0.1370 -0.0910 0.6363 0.059 Uiso 1 1 calc R
C13 C 0.0259(5) -0.1304(4) 0.6163(3) 0.0392(17) Uani 1 1 d .
C14 C -0.0389(7) -0.1269(6) 0.5835(3) 0.088(4) Uani 1 1 d .
H14A H -0.0860 -0.1546 0.5839 0.105 Uiso 1 1 calc R
C15 C -0.0323(7) -0.0816(6) 0.5502(4) 0.089(4) Uani 1 1 d .
H15A H -0.0758 -0.0786 0.5281 0.106 Uiso 1 1 calc R
C16 C 0.0177(4) -0.1794(3) 0.6544(2) 0.0291(14) Uani 1 1 d .
C17 C 0.2936(5) 0.2025(3) 0.1447(3) 0.0386(17) Uani 1 1 d .
C18 C 0.3282(4) 0.1588(4) 0.1072(3) 0.0410(18) Uani 1 1 d .
C19 C 0.4053(5) 0.1284(5) 0.1135(3) 0.061(3) Uani 1 1 d .
H19A H 0.4398 0.1360 0.1391 0.073 Uiso 1 1 calc R
C20 C 0.4310(6) 0.0859(6) 0.0805(4) 0.080(4) Uani 1 1 d .
H20A H 0.4808 0.0618 0.0859 0.096 Uiso 1 1 calc R
C21 C 0.3175(9) 0.1098(7) 0.0354(4) 0.116(6) Uani 1 1 d .
H21A H 0.2870 0.1044 0.0082 0.139 Uiso 1 1 calc R
C22 C 0.2879(7) 0.1509(6) 0.0677(3) 0.086(4) Uani 1 1 d .
H22A H 0.2377 0.1742 0.0616 0.103 Uiso 1 1 calc R
C23 C 0.4219(8) 0.0298(6) 0.0096(4) 0.091(3) Uiso 1 1 d .
H23A H 0.4750 0.0102 0.0209 0.109 Uiso 1 1 calc R
H23B H 0.3779 -0.0026 0.0055 0.109 Uiso 1 1 calc R
C24 C 0.4389(10) 0.0604(7) -0.0330(5) 0.108(4) Uiso 1 1 d .
H24A H 0.4859 0.0905 -0.0289 0.130 Uiso 1 1 calc R
H24B H 0.3869 0.0831 -0.0425 0.130 Uiso 1 1 calc R
C25 C 0.4652(9) 0.0122(7) -0.0709(6) 0.112(4) Uiso 1 1 d .
H25A H 0.4818 0.0350 -0.0983 0.135 Uiso 1 1 calc R
H25B H 0.5160 -0.0112 -0.0607 0.135 Uiso 1 1 calc R
C26 C 0.3986(6) -0.0295(5) -0.0817(4) 0.068(2) Uiso 1 1 d .
H26A H 0.3449 -0.0065 -0.0871 0.082 Uiso 1 1 calc R
H26B H 0.3889 -0.0575 -0.0561 0.082 Uiso 1 1 calc R
C27 C 0.4732(7) -0.1169(5) -0.1214(3) 0.069(3) Uani 1 1 d .
H27A H 0.4965 -0.1273 -0.0930 0.083 Uiso 1 1 calc R
C28 C 0.4947(6) -0.1528(4) -0.1582(3) 0.054(2) Uani 1 1 d .
H28A H 0.5304 -0.1878 -0.1545 0.065 Uiso 1 1 calc R
C29 C 0.4634(4) -0.1371(3) -0.2008(2) 0.0309(15) Uani 1 1 d .
C30 C 0.4103(5) -0.0848(4) -0.2040(3) 0.0412(18) Uani 1 1 d .
H30A H 0.3886 -0.0730 -0.2324 0.049 Uiso 1 1 calc R
C31 C 0.3886(5) -0.0495(4) -0.1657(3) 0.055(2) Uani 1 1 d .
H31A H 0.3531 -0.0142 -0.1681 0.066 Uiso 1 1 calc R
C32 C 0.4882(4) -0.1755(3) -0.2420(3) 0.0345(16) Uani 1 1 d .
C33 C 0.1569(4) 0.3858(3) 0.0996(2) 0.0283(14) Uani 1 1 d .
C34 C 0.1597(4) 0.3597(3) 0.0509(2) 0.0322(15) Uani 1 1 d .
C35 C 0.1446(6) 0.2974(3) 0.0430(2) 0.048(2) Uani 1 1 d .
H35A H 0.1299 0.2707 0.0669 0.058 Uiso 1 1 calc R
C36 C 0.1517(7) 0.2750(4) -0.0013(3) 0.060(2) Uani 1 1 d .
H36A H 0.1416 0.2327 -0.0070 0.072 Uiso 1 1 calc R
C37 C 0.1850(5) 0.3741(4) -0.0295(3) 0.0436(19) Uani 1 1 d .
H37A H 0.1957 0.4004 -0.0542 0.052 Uiso 1 1 calc R
C38 C 0.1816(5) 0.3982(4) 0.0142(3) 0.0429(19) Uani 1 1 d .
H38A H 0.1940 0.4404 0.0191 0.051 Uiso 1 1 calc R
C39 C 0.1834(5) 0.2854(4) -0.0816(3) 0.0454(18) Uani 1 1 d .
H39A H 0.2185 0.2476 -0.0794 0.054 Uiso 1 1 calc R
H39B H 0.2141 0.3148 -0.1012 0.054 Uiso 1 1 calc R
C40 C 0.0947(6) 0.2695(4) -0.1027(3) 0.052(2) Uani 1 1 d .
H40A H 0.0617 0.3077 -0.1076 0.062 Uiso 1 1 calc R
H40B H 0.0617 0.2432 -0.0818 0.062 Uiso 1 1 calc R
C41 C 0.1064(5) 0.2351(4) -0.1485(3) 0.0460(18) Uani 1 1 d .
H41A H 0.1337 0.2635 -0.1701 0.055 Uiso 1 1 calc R
H41B H 0.1459 0.2000 -0.1440 0.055 Uiso 1 1 calc R
C42 C 0.0222(6) 0.2111(3) -0.1687(3) 0.058(2) Uani 1 1 d .
H42A H 0.0351 0.1805 -0.1922 0.069 Uiso 1 1 calc R
H42B H -0.0121 0.1906 -0.1451 0.069 Uiso 1 1 calc R
C43 C -0.0078(6) 0.2821(4) -0.2305(3) 0.0499(19) Uani 1 1 d .
H43A H 0.0372 0.2618 -0.2460 0.060 Uiso 1 1 calc R
C44 C -0.0515(5) 0.3313(3) -0.2513(3) 0.0448(17) Uani 1 1 d .
H44A H -0.0364 0.3441 -0.2806 0.054 Uiso 1 1 calc R
C45 C -0.1183(5) 0.3614(3) -0.2276(3) 0.0388(17) Uani 1 1 d .
C46 C -0.1400(5) 0.3403(4) -0.1832(3) 0.0435(18) Uani 1 1 d .
H46A H -0.1845 0.3593 -0.1665 0.052 Uiso 1 1 calc R
C47 C -0.0932(5) 0.2910(3) -0.1656(3) 0.0457(18) Uani 1 1 d .
H47A H -0.1068 0.2763 -0.1365 0.055 Uiso 1 1 calc R
C48 C -0.1671(5) 0.4155(3) -0.2498(3) 0.0369(17) Uani 1 1 d .
C49 C 0.3362(4) 0.3794(3) 0.3143(3) 0.0313(15) Uani 1 1 d .
C50 C 0.3218(4) 0.3537(3) 0.3616(2) 0.0305(15) Uani 1 1 d .
C51 C 0.3097(5) 0.2915(3) 0.3696(2) 0.0399(17) Uani 1 1 d .
H51A H 0.3104 0.2636 0.3452 0.048 Uiso 1 1 calc R
C52 C 0.2966(5) 0.2693(4) 0.4125(3) 0.0467(18) Uani 1 1 d .
H52A H 0.2889 0.2266 0.4174 0.056 Uiso 1 1 calc R
C53 C 0.3068(6) 0.3705(4) 0.4408(3) 0.052(2) Uani 1 1 d .
H53A H 0.3058 0.3975 0.4657 0.062 Uiso 1 1 calc R
C54 C 0.3204(5) 0.3950(4) 0.3988(3) 0.0422(18) Uani 1 1 d .
H54A H 0.3286 0.4379 0.3947 0.051 Uiso 1 1 calc R
C55 C 0.2788(6) 0.2852(5) 0.4964(3) 0.055(2) Uani 1 1 d .
H55A H 0.2459 0.3158 0.5139 0.066 Uiso 1 1 calc R
H55B H 0.2448 0.2468 0.4950 0.066 Uiso 1 1 calc R
C56 C 0.3661(6) 0.2724(4) 0.5198(3) 0.052(2) Uani 1 1 d .
H56A H 0.4000 0.2428 0.5019 0.062 Uiso 1 1 calc R
H56B H 0.3994 0.3110 0.5223 0.062 Uiso 1 1 calc R
C57 C 0.3485(5) 0.2461(4) 0.5665(3) 0.051(2) Uani 1 1 d .
H57A H 0.3195 0.2778 0.5848 0.061 Uiso 1 1 calc R
H57B H 0.3087 0.2108 0.5636 0.061 Uiso 1 1 calc R
C58 C 0.4293(6) 0.2249(4) 0.5910(3) 0.058(2) Uani 1 1 d .
H58A H 0.4641 0.1993 0.5704 0.070 Uiso 1 1 calc R
H58B H 0.4123 0.1989 0.6167 0.070 Uiso 1 1 calc R
C59 C 0.4671(6) 0.3045(4) 0.6484(3) 0.0509(19) Uani 1 1 d .
H59A H 0.4193 0.2904 0.6652 0.061 Uiso 1 1 calc R
C60 C 0.5176(5) 0.3515(4) 0.6654(3) 0.0470(18) Uani 1 1 d .
H60A H 0.5043 0.3701 0.6933 0.056 Uiso 1 1 calc R
C61 C 0.5902(5) 0.3712(3) 0.6398(3) 0.0407(17) Uani 1 1 d .
C62 C 0.6045(5) 0.3447(4) 0.5980(3) 0.0448(18) Uani 1 1 d .
H62A H 0.6506 0.3591 0.5802 0.054 Uiso 1 1 calc R
C63 C 0.5532(5) 0.2979(4) 0.5819(3) 0.0455(18) Uani 1 1 d .
H63A H 0.5644 0.2796 0.5537 0.055 Uiso 1 1 calc R
C64 C 0.6514(5) 0.4204(3) 0.6602(3) 0.0411(19) Uani 1 1 d .
C65 C 0.680(2) 0.4544(17) 0.1997(10) 0.284(18) Uani 1 1 d .
O1 O 0.1407(3) 0.2123(2) 0.2341(2) 0.0427(12) Uani 1 1 d .
O2 O 0.2654(3) 0.2261(3) 0.27261(18) 0.0449(13) Uani 1 1 d .
O3 O 0.0593(3) -0.1677(2) 0.69062(16) 0.0356(11) Uani 1 1 d .
O4 O -0.0290(3) -0.2246(2) 0.64630(17) 0.0404(12) Uani 1 1 d .
O5 O 0.2193(3) 0.2265(2) 0.13676(18) 0.0453(13) Uani 1 1 d .
O6 O 0.3395(4) 0.2099(3) 0.1778(2) 0.0504(14) Uani 1 1 d .
O7 O 0.5426(3) -0.2188(2) -0.23505(18) 0.0440(13) Uani 1 1 d .
O8 O 0.4514(3) -0.1611(2) -0.27855(16) 0.0345(11) Uani 1 1 d .
O9 O 0.1844(3) 0.4399(2) 0.10388(18) 0.0415(12) Uani 1 1 d .
O10 O 0.1215(3) 0.3523(2) 0.12956(17) 0.0364(11) Uani 1 1 d .
O11 O -0.1468(4) 0.4267(2) -0.2906(2) 0.0486(14) Uani 1 1 d .
O12 O -0.2204(4) 0.4444(2) -0.22460(19) 0.0461(13) Uani 1 1 d .
O13 O 0.3693(3) 0.3444(2) 0.28562(18) 0.0391(12) Uani 1 1 d .
O14 O 0.3129(4) 0.4356(2) 0.3078(2) 0.0461(13) Uani 1 1 d .
O15 O 0.7106(4) 0.4419(2) 0.63509(19) 0.0481(14) Uani 1 1 d .
O16 O 0.6370(4) 0.4345(3) 0.7014(2) 0.0520(15) Uani 1 1 d .
O17 O 0.0503(3) 0.4612(2) 0.1790(2) 0.0464(13) Uani 1 1 d .
O18 O 0.0923(5) 0.5643(3) 0.1096(2) 0.079(2) Uani 1 1 d .
O19 O 0.4524(3) 0.4523(2) 0.2308(2) 0.0506(14) Uani 1 1 d .
O20 O 0.4164(4) 0.5551(3) 0.3016(2) 0.0617(17) Uani 1 1 d .
O21 O 0.2597(7) 0.5935(10) 0.3966(6) 0.249(11) Uani 1 1 d .
O22 O 0.3378(9) 0.6319(4) 0.4538(4) 0.146(5) Uani 1 1 d .
O23 O 0.4059(6) 0.5787(7) 0.3974(3) 0.144(5) Uani 1 1 d .
O24 O 0.3216(8) 0.5292(4) 0.4534(3) 0.115(3) Uani 1 1 d .
O25 O 0.2553(8) 0.0907(8) 0.5159(4) 0.187(7) Uani 1 1 d .
O26 O 0.3925(7) 0.0673(7) 0.5144(4) 0.145(5) Uani 1 1 d .
O27 O 0.2990(8) 0.0297(4) 0.4606(4) 0.129(4) Uani 1 1 d .
O28 O 0.3411(9) 0.1286(5) 0.4549(4) 0.144(4) Uani 1 1 d .
O29 O 0.0467(18) 0.1726(9) 0.4705(8) 0.366(18) Uani 1 1 d .
O30 O 0.1289(8) 0.1897(7) 0.4082(5) 0.179(6) Uani 1 1 d .
O31 O -0.0111(9) 0.2234(14) 0.4175(5) 0.352(18) Uani 1 1 d .
O32 O 0.0850(8) 0.2645(9) 0.4594(8) 0.254(11) Uani 1 1 d .
O33 O 0.7806(9) 0.1943(7) 0.7114(8) 0.242(9) Uani 1 1 d .
O34 O 0.6430(8) 0.2181(6) 0.6829(5) 0.158(5) Uani 1 1 d .
O35 O 0.7603(7) 0.2807(7) 0.6720(4) 0.157(5) Uani 1 1 d .
O36 O 0.6961(8) 0.2758(8) 0.7416(4) 0.178(6) Uani 1 1 d .
O37 O 0.413(3) 0.2181(8) -0.0162(16) 0.65(5) Uani 1 1 d .
O38 O 0.3466(8) 0.2964(9) 0.0153(5) 0.212(8) Uani 1 1 d .
O39 O 0.4818(8) 0.3138(9) -0.0104(6) 0.204(7) Uani 1 1 d .
O40 O 0.3897(10) 0.2924(15) -0.0611(5) 0.294(14) Uani 1 1 d .
O41 O 0.5522(11) 0.0894(8) -0.1683(8) 0.267(10) Uani 1 1 d .
O42 O 0.6669(16) 0.0690(15) -0.2119(5) 0.39(2) Uani 1 1 d .
O43 O 0.6006(7) -0.0055(4) -0.1716(5) 0.159(5) Uani 1 1 d .
O44 O 0.6848(7) 0.0690(5) -0.1371(4) 0.134(4) Uani 1 1 d .
O45 O 0.7372(17) 0.0955(12) 0.5712(13) 0.38(2) Uani 1 1 d .
O46 O 0.7623(19) 0.0038(8) 0.5960(7) 0.339(15) Uani 1 1 d .
O47 O 0.861(2) 0.0758(12) 0.6063(9) 0.37(2) Uani 1 1 d .
O48 O 0.8247(19) 0.0541(10) 0.5419(5) 0.298(14) Uani 1 1 d .
O49 O 0.6055(6) 0.5017(4) 0.1960(3) 0.106(3) Uani 1 1 d .
O50 O 0.1942(6) -0.1606(4) 0.3098(3) 0.103(3) Uiso 1 1 d .
O51 O 0.5759(7) 0.5794(5) 0.2756(4) 0.130(3) Uiso 1 1 d .
O52 O -0.0784(9) 0.6133(8) 0.1291(5) 0.191(6) Uiso 1 1 d .
N1 N 0.2459(4) 0.3346(2) 0.2056(3) 0.0372(11) Uani 1 1 d .
N2 N 0.2470(4) 0.38934(19) 0.2062(2) 0.0258(9) Uani 1 1 d .
N3 N 0.2481(4) 0.4446(2) 0.2072(2) 0.0348(10) Uani 1 1 d .
N4 N 0.1315(4) 0.0506(3) 0.3551(2) 0.0424(14) Uani 1 1 d .
N5 N 0.0330(5) -0.0432(3) 0.5491(2) 0.0568(18) Uani 1 1 d .
N6 N 0.3898(5) 0.0780(4) 0.0434(2) 0.060(2) Uani 1 1 d .
N7 N 0.4211(4) -0.0683(3) -0.1243(2) 0.0544(17) Uani 1 1 d .
N8 N 0.1727(4) 0.3129(3) -0.0361(2) 0.0392(14) Uani 1 1 d .
N9 N -0.0295(4) 0.2637(3) -0.1888(2) 0.0439(15) Uani 1 1 d .
N10 N 0.2947(4) 0.3099(3) 0.4481(2) 0.0398(14) Uani 1 1 d .
N11 N 0.4847(4) 0.2782(3) 0.6081(2) 0.0432(15) Uani 1 1 d .
Cl1 Cl 0.32930(15) 0.58092(10) 0.42484(8) 0.0533(5) Uani 1 1 d .
Cl2 Cl 0.32112(17) 0.08234(12) 0.48662(9) 0.0639(6) Uani 1 1 d .
Cl3 Cl 0.06252(17) 0.21251(17) 0.43705(11) 0.0833(8) Uani 1 1 d .
Cl4 Cl 0.72052(19) 0.24232(17) 0.70308(11) 0.0912(9) Uani 1 1 d .
Cl5 Cl 0.40552(19) 0.2750(2) -0.01683(13) 0.1042(11) Uani 1 1 d .
Cl6 Cl 0.6192(2) 0.05704(17) -0.16857(18) 0.1219(15) Uani 1 1 d .
Cl7 Cl 0.8085(3) 0.05473(14) 0.58202(11) 0.1030(11) Uani 1 1 d .

loop_
_atom_site_aniso_label
_atom_site_aniso_U_11
_atom_site_aniso_U_22
_atom_site_aniso_U_33
_atom_site_aniso_U_23
_atom_site_aniso_U_13
_atom_site_aniso_U_12
Mn1 0.0325(5) 0.0218(4) 0.0218(5) 0.0003(4) -0.0002(4) 0.0013(4)
Mn2 0.0316(5) 0.0217(4) 0.0233(5) -0.0008(4) 0.0013(4) -0.0016(4)
Mn3 0.0440(6) 0.0270(5) 0.0305(6) -0.0016(5) -0.0006(5) 0.0026(4)
Mn4 0.0390(6) 0.0253(5) 0.0313(6) 0.0012(4) 0.0006(5) -0.0013(4)
C1 0.042(4) 0.030(3) 0.026(4) 0.002(3) 0.006(3) 0.002(3)
C2 0.040(4) 0.032(3) 0.018(3) 0.003(3) 0.003(3) 0.003(3)
C3 0.037(4) 0.045(4) 0.034(4) 0.009(3) -0.003(3) -0.001(3)
C4 0.045(4) 0.055(5) 0.051(5) 0.017(4) -0.008(4) 0.000(4)
C5 0.046(4) 0.055(5) 0.052(5) 0.012(4) 0.000(4) -0.006(4)
C6 0.044(4) 0.045(4) 0.041(5) 0.018(4) -0.003(3) -0.007(3)
C7 0.079(6) 0.044(4) 0.059(6) 0.021(4) 0.008(4) -0.011(4)
C8 0.074(6) 0.056(5) 0.044(5) 0.020(4) -0.001(4) -0.019(4)
C9 0.095(7) 0.062(5) 0.040(5) 0.026(4) -0.010(5) -0.018(5)
C10 0.111(8) 0.071(6) 0.041(5) 0.021(4) -0.008(5) -0.010(6)
C11 0.067(5) 0.052(5) 0.049(5) 0.017(4) -0.006(4) -0.033(4)
C12 0.051(5) 0.062(5) 0.036(5) 0.011(4) -0.007(4) -0.011(4)
C13 0.043(4) 0.046(4) 0.029(4) 0.010(3) -0.008(3) -0.010(3)
C14 0.089(7) 0.112(9) 0.062(6) 0.047(6) -0.047(6) -0.061(7)
C15 0.081(7) 0.114(9) 0.071(7) 0.047(7) -0.035(6) -0.032(7)
C16 0.035(3) 0.029(3) 0.023(4) 0.000(3) 0.005(3) -0.005(3)
C17 0.047(4) 0.033(4) 0.035(4) -0.009(3) 0.007(3) -0.001(3)
C18 0.034(4) 0.044(4) 0.046(5) -0.012(4) -0.003(3) 0.008(3)
C19 0.048(5) 0.076(6) 0.058(6) -0.032(5) -0.022(4) 0.027(4)
C20 0.047(5) 0.113(9) 0.080(8) -0.058(7) -0.005(5) 0.030(5)
C21 0.127(10) 0.151(12) 0.070(7) -0.080(8) -0.048(7) 0.081(9)
C22 0.081(7) 0.127(9) 0.050(6) -0.047(6) -0.023(5) 0.065(7)
C27 0.103(7) 0.079(6) 0.025(4) -0.016(4) -0.015(4) 0.040(5)
C28 0.073(5) 0.057(5) 0.032(4) -0.007(4) -0.002(4) 0.035(4)
C29 0.030(3) 0.032(3) 0.030(4) -0.005(3) 0.000(3) 0.006(3)
C30 0.048(4) 0.041(4) 0.034(4) -0.014(3) -0.013(3) 0.018(3)
C31 0.048(5) 0.068(6) 0.048(5) -0.026(5) -0.012(4) 0.020(4)
C32 0.042(4) 0.030(3) 0.032(4) -0.010(3) 0.001(3) -0.005(3)
C33 0.031(3) 0.029(3) 0.025(4) -0.003(3) -0.001(3) 0.001(3)
C34 0.042(4) 0.033(3) 0.022(3) 0.005(3) -0.008(3) -0.003(3)
C35 0.092(6) 0.031(4) 0.021(4) 0.000(3) 0.000(4) -0.005(4)
C36 0.110(8) 0.037(4) 0.034(4) -0.012(3) -0.011(5) -0.006(4)
C37 0.057(5) 0.045(4) 0.028(4) 0.005(3) 0.003(3) -0.011(4)
C38 0.059(5) 0.034(4) 0.036(5) -0.003(4) 0.007(4) -0.002(4)
C39 0.054(5) 0.056(5) 0.026(4) -0.008(3) -0.002(3) 0.007(4)
C40 0.062(5) 0.062(5) 0.031(4) -0.008(4) -0.013(4) 0.003(4)
C41 0.047(4) 0.047(4) 0.044(4) -0.003(4) -0.016(3) 0.016(3)
C42 0.079(6) 0.030(4) 0.064(6) -0.002(4) -0.042(5) 0.011(4)
C43 0.062(5) 0.052(5) 0.036(4) -0.006(4) -0.004(4) 0.010(4)
C44 0.048(4) 0.045(4) 0.041(4) 0.001(3) -0.007(3) 0.012(3)
C45 0.045(4) 0.036(4) 0.035(4) 0.000(3) -0.008(3) -0.002(3)
C46 0.040(4) 0.047(4) 0.044(4) 0.009(4) 0.003(3) 0.007(3)
C47 0.061(5) 0.038(4) 0.039(4) 0.011(3) -0.006(4) -0.002(3)
C48 0.039(4) 0.032(3) 0.040(5) 0.004(3) -0.009(3) -0.005(3)
C49 0.040(4) 0.028(3) 0.026(4) -0.003(3) -0.001(3) 0.002(3)
C50 0.029(3) 0.033(3) 0.029(4) 0.000(3) -0.002(3) -0.002(3)
C51 0.058(4) 0.035(4) 0.027(4) -0.003(3) -0.006(3) -0.010(3)
C52 0.057(5) 0.040(4) 0.043(5) 0.008(3) -0.009(4) -0.009(3)
C53 0.076(6) 0.051(5) 0.029(5) -0.011(4) -0.004(4) 0.000(4)
C54 0.065(5) 0.033(4) 0.028(4) -0.007(3) 0.003(4) 0.007(4)
C55 0.062(5) 0.078(6) 0.025(4) 0.013(4) 0.000(4) -0.004(4)
C56 0.059(5) 0.048(5) 0.047(5) 0.004(4) -0.001(4) -0.019(4)
C57 0.058(5) 0.050(4) 0.044(5) 0.005(4) -0.020(4) -0.023(4)
C58 0.073(6) 0.036(4) 0.065(6) 0.003(4) -0.033(5) -0.013(4)
C59 0.059(5) 0.060(5) 0.035(4) 0.002(4) -0.002(4) -0.015(4)
C60 0.049(4) 0.046(4) 0.047(5) -0.002(3) 0.003(3) -0.004(4)
C61 0.052(4) 0.029(3) 0.041(4) -0.003(3) -0.007(3) -0.007(3)
C62 0.043(4) 0.044(4) 0.047(5) -0.002(4) 0.008(3) -0.009(3)
C63 0.058(5) 0.046(4) 0.032(4) -0.008(3) -0.008(3) 0.000(4)
C64 0.052(4) 0.024(3) 0.048(5) 0.000(3) -0.019(4) -0.006(3)
C65 0.32(4) 0.33(4) 0.20(3) 0.13(3) 0.17(3) 0.10(3)
O1 0.051(3) 0.039(3) 0.038(3) 0.016(3) -0.003(2) -0.005(2)
O2 0.047(3) 0.053(3) 0.035(3) 0.006(2) 0.002(2) -0.026(3)
O3 0.050(3) 0.031(2) 0.025(3) 0.004(2) -0.007(2) 0.002(2)
O4 0.049(3) 0.043(3) 0.029(3) 0.002(2) 0.002(2) -0.015(2)
O5 0.046(3) 0.054(3) 0.036(3) -0.013(3) -0.005(2) 0.015(3)
O6 0.056(3) 0.046(3) 0.049(4) -0.022(3) -0.013(3) 0.015(2)
O7 0.049(3) 0.048(3) 0.034(3) -0.010(2) -0.001(2) 0.021(2)
O8 0.044(3) 0.028(2) 0.031(3) -0.006(2) -0.009(2) -0.002(2)
O9 0.060(3) 0.030(3) 0.034(3) -0.008(2) 0.008(2) -0.008(2)
O10 0.059(3) 0.028(2) 0.022(3) 0.002(2) 0.001(2) -0.002(2)
O11 0.059(3) 0.041(3) 0.046(4) 0.018(3) 0.001(3) 0.014(2)
O12 0.056(3) 0.040(3) 0.042(3) 0.006(3) -0.005(3) 0.016(3)
O13 0.050(3) 0.039(3) 0.028(3) -0.006(2) 0.008(2) -0.008(2)
O14 0.060(3) 0.035(3) 0.043(3) 0.009(3) 0.009(3) 0.010(2)
O15 0.067(4) 0.036(3) 0.041(3) 0.004(3) -0.005(3) -0.015(3)
O16 0.064(4) 0.046(3) 0.046(4) -0.016(3) -0.001(3) -0.008(3)
O17 0.045(3) 0.038(3) 0.056(3) 0.000(3) 0.007(3) 0.000(2)
O18 0.116(6) 0.074(4) 0.048(4) 0.015(3) -0.002(4) 0.038(4)
O19 0.049(3) 0.035(3) 0.068(4) 0.002(3) 0.009(3) 0.007(2)
O20 0.065(4) 0.060(4) 0.060(4) -0.020(3) -0.004(3) -0.019(3)
O21 0.100(8) 0.44(3) 0.209(16) 0.150(18) -0.087(9) -0.063(12)
O22 0.254(13) 0.049(5) 0.136(10) -0.043(6) 0.064(9) -0.029(6)
O23 0.094(6) 0.264(14) 0.075(6) -0.026(8) 0.026(5) 0.021(7)
O24 0.224(11) 0.052(4) 0.070(5) 0.010(4) -0.002(6) -0.013(5)
O25 0.130(10) 0.321(19) 0.112(10) -0.057(11) 0.041(8) 0.013(11)
O26 0.109(8) 0.232(13) 0.093(7) -0.004(8) -0.041(6) 0.038(8)
O27 0.173(10) 0.069(6) 0.144(10) 0.005(6) -0.039(7) -0.004(6)
O28 0.218(12) 0.087(7) 0.127(10) 0.047(7) -0.005(8) -0.029(7)
O29 0.52(4) 0.242(19) 0.34(3) 0.134(19) 0.30(3) 0.26(2)
O30 0.142(9) 0.203(12) 0.192(12) -0.083(10) 0.104(8) -0.034(8)
O31 0.105(9) 0.81(5) 0.140(12) 0.20(2) -0.057(8) -0.076(17)
O32 0.085(8) 0.247(17) 0.43(3) -0.13(2) -0.052(12) -0.007(9)
O33 0.171(12) 0.167(11) 0.39(3) 0.071(15) 0.048(15) 0.098(10)
O34 0.129(9) 0.164(10) 0.181(12) -0.052(9) -0.010(8) -0.023(7)
O35 0.122(8) 0.235(13) 0.114(9) 0.042(8) 0.052(7) -0.009(8)
O36 0.138(9) 0.302(18) 0.093(8) -0.055(10) 0.051(7) -0.013(10)
O37 1.13(11) 0.082(11) 0.74(8) 0.04(2) 0.65(8) 0.06(3)
O38 0.103(8) 0.39(2) 0.146(11) -0.050(14) 0.018(7) 0.092(11)
O39 0.113(9) 0.300(19) 0.199(14) -0.038(15) -0.017(9) -0.038(11)
O40 0.139(11) 0.62(4) 0.122(12) -0.108(18) -0.052(9) 0.054(17)
O41 0.192(14) 0.224(15) 0.39(3) 0.049(17) -0.062(16) 0.133(13)
O42 0.40(3) 0.66(5) 0.104(11) -0.050(19) 0.104(15) -0.36(3)
O43 0.137(8) 0.079(6) 0.262(16) -0.052(8) -0.008(10) -0.008(6)
O44 0.126(8) 0.136(8) 0.141(10) -0.044(7) -0.052(7) 0.004(6)
O45 0.32(3) 0.25(2) 0.56(5) 0.22(3) 0.18(3) 0.11(2)
O46 0.57(4) 0.205(17) 0.24(2) 0.112(17) -0.15(2) -0.22(2)
O47 0.50(4) 0.33(3) 0.27(3) 0.09(2) -0.24(3) -0.23(3)
O48 0.51(4) 0.28(2) 0.104(11) 0.087(13) 0.102(16) 0.17(2)
O49 0.088(5) 0.130(7) 0.101(6) 0.020(6) 0.036(5) -0.007(5)
N1 0.038(3) 0.026(2) 0.048(3) 0.001(3) -0.008(2) 0.001(3)
N2 0.025(2) 0.029(2) 0.023(2) 0.003(3) -0.0031(16) -0.002(3)
N3 0.048(3) 0.024(2) 0.032(2) 0.003(3) -0.008(2) 0.000(3)
N4 0.051(4) 0.044(3) 0.032(3) 0.015(3) 0.000(3) -0.004(3)
N5 0.076(5) 0.054(4) 0.041(4) 0.025(3) -0.006(3) -0.025(4)
N6 0.067(5) 0.067(5) 0.047(4) -0.031(4) -0.003(3) 0.019(4)
N7 0.068(4) 0.058(4) 0.038(4) -0.024(3) 0.008(3) 0.011(3)
N8 0.047(4) 0.043(3) 0.028(3) -0.001(3) -0.003(3) 0.000(3)
N9 0.048(4) 0.033(3) 0.050(4) 0.005(3) -0.025(3) 0.004(3)
N10 0.043(3) 0.053(4) 0.023(3) 0.007(3) -0.001(2) -0.007(3)
N11 0.048(4) 0.035(3) 0.047(4) 0.004(3) -0.017(3) -0.010(3)
Cl1 0.0680(14) 0.0477(12) 0.0441(12) -0.0073(10) -0.0025(10) -0.0020(10)
Cl2 0.0737(16) 0.0570(14) 0.0611(16) 0.0036(12) -0.0082(12) -0.0020(11)
Cl3 0.0630(15) 0.106(2) 0.0810(19) -0.0160(17) 0.0018(13) 0.0001(15)
Cl4 0.0773(18) 0.112(2) 0.084(2) 0.0141(18) 0.0134(17) 0.0157(15)
Cl5 0.0509(15) 0.162(3) 0.099(3) -0.022(2) 0.0071(14) 0.0018(17)
Cl6 0.096(2) 0.089(2) 0.180(5) 0.013(3) -0.043(3) -0.0094(19)
Cl7 0.181(4) 0.0679(17) 0.0598(18) 0.0003(14) -0.009(2) -0.003(2)

loop_
_atom_type_symbol
_atom_type_description
_atom_type_scat_dispersion_real
_atom_type_scat_dispersion_imag
_atom_type_scat_source
C C 0.0033 0.0016 'International Tables Vol C Tables 4.2.6.8 and 6.1.1.4'
H H 0.0000 0.0000 'International Tables Vol C Tables 4.2.6.8 and 6.1.1.4'
N N 0.0061 0.0033 'International Tables Vol C Tables 4.2.6.8 and 6.1.1.4'
O O 0.0106 0.0060 'International Tables Vol C Tables 4.2.6.8 and 6.1.1.4'
Mn Mn 0.3368 0.7283 'International Tables Vol C Tables 4.2.6.8 and 6.1.1.4'
Cl Cl 0.1484 0.1585 'International Tables Vol C Tables 4.2.6.8 and 6.1.1.4'

loop_
_geom_angle_atom_site_label_1
_geom_angle_atom_site_label_2
_geom_angle_atom_site_label_3
_geom_angle
_geom_angle_site_symmetry_1
_geom_angle_site_symmetry_3
O7 Mn1 O2 89.0(2) 2_655 .
O7 Mn1 O6 95.6(2) 2_655 .
O2 Mn1 O6 90.3(2) . .
O7 Mn1 O3 100.9(2) 2_655 4_554
O2 Mn1 O3 169.8(2) . 4_554
O6 Mn1 O3 90.9(2) . 4_554
O7 Mn1 O13 92.2(2) 2_655 .
O2 Mn1 O13 89.2(2) . .
O6 Mn1 O13 172.2(2) . .
O3 Mn1 O13 88.13(19) 4_554 .
O7 Mn1 N1 173.7(3) 2_655 .
O2 Mn1 N1 86.1(2) . .
O6 Mn1 N1 88.4(2) . .
O3 Mn1 N1 83.8(2) 4_554 .
O13 Mn1 N1 83.9(2) . .
O1 Mn2 O4 93.6(2) . 2_554
O1 Mn2 O5 93.4(2) . .
O4 Mn2 O5 85.9(2) 2_554 .
O1 Mn2 O10 173.1(2) . .
O4 Mn2 O10 92.32(19) 2_554 .
O5 Mn2 O10 90.6(2) . .
O1 Mn2 O8 91.2(2) . 4
O4 Mn2 O8 99.85(19) 2_554 4
O5 Mn2 O8 172.4(2) . 4
O10 Mn2 O8 84.29(19) . 4
O1 Mn2 N1 92.0(2) . .
O4 Mn2 N1 171.9(2) 2_554 .
O5 Mn2 N1 87.9(2) . .
O10 Mn2 N1 82.4(2) . .
O8 Mn2 N1 85.8(2) 4 .
O11 Mn3 O9 173.8(2) 2_565 .
O11 Mn3 O15 93.5(2) 2_565 2_664
O9 Mn3 O15 92.4(2) . 2_664
O11 Mn3 O18 90.6(3) 2_565 .
O9 Mn3 O18 87.2(2) . .
O15 Mn3 O18 90.7(3) 2_664 .
O11 Mn3 O17 86.3(2) 2_565 .
O9 Mn3 O17 87.7(2) . .
O15 Mn3 O17 178.4(2) 2_664 .
O18 Mn3 O17 87.7(3) . .
O11 Mn3 N3 91.3(2) 2_565 .
O9 Mn3 N3 90.3(2) . .
O15 Mn3 N3 93.8(2) 2_664 .
O18 Mn3 N3 175.0(3) . .
O17 Mn3 N3 87.9(2) . .
O16 Mn4 O12 93.0(2) 2_664 2_565
O16 Mn4 O14 174.7(2) 2_664 .
O12 Mn4 O14 92.3(2) 2_565 .
O16 Mn4 O20 91.1(2) 2_664 .
O12 Mn4 O20 92.0(2) 2_565 .
O14 Mn4 O20 88.8(2) . .
O16 Mn4 O19 83.6(2) 2_664 .
O12 Mn4 O19 176.7(2) 2_565 .
O14 Mn4 O19 91.0(2) . .
O20 Mn4 O19 88.2(2) . .
O16 Mn4 N3 90.4(2) 2_664 .
O12 Mn4 N3 90.1(2) 2_565 .
O14 Mn4 N3 89.6(2) . .
O20 Mn4 N3 177.4(2) . .
O19 Mn4 N3 89.9(2) . .
O2 C1 O1 127.9(7) . .
O2 C1 C2 115.9(6) . .
O1 C1 C2 116.1(6) . .
C6 C2 C3 118.9(6) . .
C6 C2 C1 122.5(6) . .
C3 C2 C1 118.5(6) . .
C4 C3 C2 117.6(7) . .
C4 C3 H3A 121.2 . .
C2 C3 H3A 121.2 . .
N4 C4 C3 122.8(7) . .
N4 C4 H4A 118.6 . .
C3 C4 H4A 118.6 . .
C6 C5 N4 118.9(7) . .
C6 C5 H5A 120.6 . .
N4 C5 H5A 120.6 . .
C5 C6 C2 121.6(7) . .
C5 C6 H6A 119.2 . .
C2 C6 H6A 119.2 . .
C8 C7 N4 108.7(7) . .
C8 C7 H7A 110.0 . .
N4 C7 H7A 110.0 . .
C8 C7 H7B 110.0 . .
N4 C7 H7B 110.0 . .
H7A C7 H7B 108.3 . .
C7 C8 C9 110.2(8) . .
C7 C8 H8A 109.6 . .
C9 C8 H8A 109.6 . .
C7 C8 H8B 109.6 . .
C9 C8 H8B 109.6 . .
H8A C8 H8B 108.1 . .
C10 C9 C8 106.9(8) . .
C10 C9 H9A 110.3 . .
C8 C9 H9A 110.3 . .
C10 C9 H9B 110.3 . .
C8 C9 H9B 110.3 . .
H9A C9 H9B 108.6 . .
N5 C10 C9 109.3(8) . .
N5 C10 H10A 109.8 . .
C9 C10 H10A 109.8 . .
N5 C10 H10B 109.8 . .
C9 C10 H10B 109.8 . .
H10A C10 H10B 108.3 . .
N5 C11 C12 119.3(7) . .
N5 C11 H11A 120.3 . .
C12 C11 H11A 120.3 . .
C13 C12 C11 120.9(8) . .
C13 C12 H12A 119.5 . .
C11 C12 H12A 119.5 . .
C12 C13 C14 118.6(7) . .
C12 C13 C16 122.5(6) . .
C14 C13 C16 118.9(7) . .
C15 C14 C13 118.6(8) . .
C15 C14 H14A 120.7 . .
C13 C14 H14A 120.7 . .
N5 C15 C14 121.4(8) . .
N5 C15 H15A 119.3 . .
C14 C15 H15A 119.3 . .
O4 C16 O3 127.8(6) . .
O4 C16 C13 116.4(6) . .
O3 C16 C13 115.8(6) . .
O6 C17 O5 127.9(7) . .
O6 C17 C18 117.0(7) . .
O5 C17 C18 115.1(7) . .
C22 C18 C19 117.5(8) . .
C22 C18 C17 122.9(7) . .
C19 C18 C17 119.5(7) . .
C18 C19 C20 117.7(8) . .
C18 C19 H19A 121.1 . .
C20 C19 H19A 121.1 . .
N6 C20 C19 123.1(9) . .
N6 C20 H20A 118.4 . .
C19 C20 H20A 118.4 . .
N6 C21 C22 119.0(9) . .
N6 C21 H21A 120.5 . .
C22 C21 H21A 120.5 . .
C18 C22 C21 122.3(9) . .
C18 C22 H22A 118.9 . .
C21 C22 H22A 118.9 . .
C24 C23 N6 108.5(10) . .
C24 C23 H23A 110.0 . .
N6 C23 H23A 110.0 . .
C24 C23 H23B 110.0 . .
N6 C23 H23B 110.0 . .
H23A C23 H23B 108.4 . .
C23 C24 C25 111.4(12) . .
C23 C24 H24A 109.3 . .
C25 C24 H24A 109.3 . .
C23 C24 H24B 109.4 . .
C25 C24 H24B 109.4 . .
H24A C24 H24B 108.0 . .
C26 C25 C24 113.3(12) . .
C26 C25 H25A 108.9 . .
C24 C25 H25A 108.9 . .
C26 C25 H25B 108.9 . .
C24 C25 H25B 108.9 . .
H25A C25 H25B 107.7 . .
C25 C26 N7 111.6(10) . .
C25 C26 H26A 109.3 . .
N7 C26 H26A 109.3 . .
C25 C26 H26B 109.3 . .
N7 C26 H26B 109.3 . .
H26A C26 H26B 108.0 . .
N7 C27 C28 122.7(8) . .
N7 C27 H27A 118.6 . .
C28 C27 H27A 118.6 . .
C27 C28 C29 119.8(7) . .
C27 C28 H28A 120.1 . .
C29 C28 H28A 120.1 . .
C28 C29 C30 117.4(7) . .
C28 C29 C32 120.5(6) . .
C30 C29 C32 122.1(7) . .
C29 C30 C31 121.5(7) . .
C29 C30 H30A 119.2 . .
C31 C30 H30A 119.2 . .
N7 C31 C30 117.9(7) . .
N7 C31 H31A 121.0 . .
C30 C31 H31A 121.0 . .
O8 C32 O7 128.0(7) . .
O8 C32 C29 116.2(6) . .
O7 C32 C29 115.8(7) . .
O9 C33 O10 127.6(7) . .
O9 C33 C34 115.1(6) . .
O10 C33 C34 117.2(6) . .
C35 C34 C38 119.0(7) . .
C35 C34 C33 120.3(6) . .
C38 C34 C33 120.7(6) . .
C34 C35 C36 118.6(7) . .
C34 C35 H35A 120.7 . .
C36 C35 H35A 120.7 . .
N8 C36 C35 121.4(7) . .
N8 C36 H36A 119.3 . .
C35 C36 H36A 119.3 . .
N8 C37 C38 119.6(7) . .
N8 C37 H37A 120.2 . .
C38 C37 H37A 120.2 . .
C37 C38 C34 120.2(7) . .
C37 C38 H38A 119.9 . .
C34 C38 H38A 119.9 . .
N8 C39 C40 111.0(6) . .
N8 C39 H39A 109.4 . .
C40 C39 H39A 109.4 . .
N8 C39 H39B 109.4 . .
C40 C39 H39B 109.4 . .
H39A C39 H39B 108.0 . .
C39 C40 C41 110.9(7) . .
C39 C40 H40A 109.5 . .
C41 C40 H40A 109.5 . .
C39 C40 H40B 109.5 . .
C41 C40 H40B 109.5 . .
H40A C40 H40B 108.1 . .
C42 C41 C40 114.0(7) . .
C42 C41 H41A 108.8 . .
C40 C41 H41A 108.8 . .
C42 C41 H41B 108.8 . .
C40 C41 H41B 108.8 . .
H41A C41 H41B 107.7 . .
N9 C42 C41 110.5(6) . .
N9 C42 H42A 109.5 . .
C41 C42 H42A 109.5 . .
N9 C42 H42B 109.5 . .
C41 C42 H42B 109.5 . .
H42A C42 H42B 108.1 . .
N9 C43 C44 120.6(7) . .
N9 C43 H43A 119.7 . .
C44 C43 H43A 119.7 . .
C43 C44 C45 119.0(8) . .
C43 C44 H44A 120.5 . .
C45 C44 H44A 120.5 . .
C44 C45 C46 118.8(7) . .
C44 C45 C48 119.8(7) . .
C46 C45 C48 121.3(7) . .
C47 C46 C45 117.9(7) . .
C47 C46 H46A 121.0 . .
C45 C46 H46A 121.0 . .
N9 C47 C46 121.8(7) . .
N9 C47 H47A 119.1 . .
C46 C47 H47A 119.1 . .
O11 C48 O12 128.6(7) . .
O11 C48 C45 115.4(7) . .
O12 C48 C45 116.0(7) . .
O13 C49 O14 126.0(7) . .
O13 C49 C50 117.7(6) . .
O14 C49 C50 116.3(6) . .
C51 C50 C54 118.5(7) . .
C51 C50 C49 122.3(6) . .
C54 C50 C49 119.2(6) . .
C52 C51 C50 121.4(7) . .
C52 C51 H51A 119.3 . .
C50 C51 H51A 119.3 . .
N10 C52 C51 119.5(7) . .
N10 C52 H52A 120.2 . .
C51 C52 H52A 120.2 . .
N10 C53 C54 123.1(8) . .
N10 C53 H53A 118.4 . .
C54 C53 H53A 118.4 . .
C53 C54 C50 117.7(7) . .
C53 C54 H54A 121.1 . .
C50 C54 H54A 121.1 . .
C56 C55 N10 109.8(6) . .
C56 C55 H55A 109.7 . .
N10 C55 H55A 109.7 . .
C56 C55 H55B 109.7 . .
N10 C55 H55B 109.7 . .
H55A C55 H55B 108.2 . .
C57 C56 C55 108.6(7) . .
C57 C56 H56A 110.0 . .
C55 C56 H56A 110.0 . .
C57 C56 H56B 110.0 . .
C55 C56 H56B 110.0 . .
H56A C56 H56B 108.4 . .
C58 C57 C56 113.6(8) . .
C58 C57 H57A 108.8 . .
C56 C57 H57A 108.8 . .
C58 C57 H57B 108.8 . .
C56 C57 H57B 108.8 . .
H57A C57 H57B 107.7 . .
C57 C58 N11 113.3(6) . .
C57 C58 H58A 108.9 . .
N11 C58 H58A 108.9 . .
C57 C58 H58B 108.9 . .
N11 C58 H58B 108.9 . .
H58A C58 H58B 107.7 . .
N11 C59 C60 121.3(8) . .
N11 C59 H59A 119.3 . .
C60 C59 H59A 119.3 . .
C59 C60 C61 118.3(8) . .
C59 C60 H60A 120.9 . .
C61 C60 H60A 120.9 . .
C62 C61 C60 118.7(7) . .
C62 C61 C64 122.5(7) . .
C60 C61 C64 118.7(7) . .
C63 C62 C61 121.7(7) . .
C63 C62 H62A 119.1 . .
C61 C62 H62A 119.1 . .
C62 C63 N11 118.4(7) . .
C62 C63 H63A 120.8 . .
N11 C63 H63A 120.8 . .
O15 C64 O16 126.8(7) . .
O15 C64 C61 117.7(8) . .
O16 C64 C61 115.5(8) . .
C1 O1 Mn2 137.1(5) . .
C1 O2 Mn1 136.7(5) . .
C16 O3 Mn1 131.0(4) . 4_545
C16 O4 Mn2 138.0(5) . 2
C17 O5 Mn2 132.0(5) . .
C17 O6 Mn1 141.7(5) . .
C32 O7 Mn1 143.1(5) . 2_654
C32 O8 Mn2 125.9(4) . 4_544
C33 O9 Mn3 133.2(5) . .
C33 O10 Mn2 150.3(5) . .
C48 O11 Mn3 140.6(5) . 2_564
C48 O12 Mn4 127.9(5) . 2_564
C49 O13 Mn1 152.5(5) . .
C49 O14 Mn4 135.3(5) . .
C64 O15 Mn3 126.5(5) . 2_665
C64 O16 Mn4 145.6(6) . 2_665
N2 N1 Mn2 123.5(5) . .
N2 N1 Mn1 122.9(5) . .
Mn2 N1 Mn1 113.54(18) . .
N1 N2 N3 179.5(9) . .
N2 N3 Mn4 124.8(5) . .
N2 N3 Mn3 125.0(5) . .
Mn4 N3 Mn3 110.07(18) . .
C4 N4 C5 120.2(6) . .
C4 N4 C7 120.3(7) . .
C5 N4 C7 119.5(7) . .
C15 N5 C11 121.0(7) . .
C15 N5 C10 118.2(8) . .
C11 N5 C10 120.6(7) . .
C20 N6 C21 120.0(7) . .
C20 N6 C23 119.5(8) . .
C21 N6 C23 120.5(8) . .
C27 N7 C31 120.6(7) . .
C27 N7 C26 120.7(7) . .
C31 N7 C26 118.7(7) . .
C37 N8 C36 121.0(7) . .
C37 N8 C39 120.5(7) . .
C36 N8 C39 118.5(6) . .
C47 N9 C43 121.8(6) . .
C47 N9 C42 121.2(7) . .
C43 N9 C42 117.0(7) . .
C53 N10 C52 119.7(6) . .
C53 N10 C55 120.6(7) . .
C52 N10 C55 119.7(6) . .
C59 N11 C63 121.5(6) . .
C59 N11 C58 120.0(7) . .
C63 N11 C58 118.5(7) . .
O21 Cl1 O22 106.7(12) . .
O21 Cl1 O24 116.9(9) . .
O22 Cl1 O24 105.2(6) . .
O21 Cl1 O23 107.7(9) . .
O22 Cl1 O23 107.2(7) . .
O24 Cl1 O23 112.6(7) . .
O25 Cl2 O28 120.0(10) . .
O25 Cl2 O27 106.0(9) . .
O28 Cl2 O27 105.1(7) . .
O25 Cl2 O26 104.2(8) . .
O28 Cl2 O26 112.3(8) . .
O27 Cl2 O26 108.7(7) . .
O31 Cl3 O29 106.7(15) . .
O31 Cl3 O32 107.1(16) . .
O29 Cl3 O32 102.7(16) . .
O31 Cl3 O30 115.3(12) . .
O29 Cl3 O30 110.7(9) . .
O32 Cl3 O30 113.4(9) . .
O35 Cl4 O36 110.6(9) . .
O35 Cl4 O33 105.3(9) . .
O36 Cl4 O33 114.5(12) . .
O35 Cl4 O34 108.2(8) . .
O36 Cl4 O34 107.6(8) . .
O33 Cl4 O34 110.7(10) . .
O37 Cl5 O40 108(3) . .
O37 Cl5 O38 112.5(17) . .
O40 Cl5 O38 116.1(10) . .
O37 Cl5 O39 119(3) . .
O40 Cl5 O39 96.3(13) . .
O38 Cl5 O39 104.3(11) . .
O41 Cl6 O43 112.0(11) . .
O41 Cl6 O44 119.4(12) . .
O43 Cl6 O44 112.0(8) . .
O41 Cl6 O42 108.4(17) . .
O43 Cl6 O42 102.4(14) . .
O44 Cl6 O42 100.4(10) . .
O47 Cl7 O48 117(2) . .
O47 Cl7 O46 118.8(14) . .
O48 Cl7 O46 113.2(17) . .
O47 Cl7 O45 115(2) . .
O48 Cl7 O45 86.9(17) . .
O46 Cl7 O45 99.2(15) . .

loop_
_geom_bond_atom_site_label_1
_geom_bond_atom_site_label_2
_geom_bond_distance
_geom_bond_site_symmetry_2
Mn1 O7 2.084(5) 2_655
Mn1 O2 2.115(5) .
Mn1 O6 2.137(6) .
Mn1 O3 2.150(5) 4_554
Mn1 O13 2.161(5) .
Mn1 N1 2.344(6) .
Mn2 O1 2.114(5) .
Mn2 O4 2.130(5) 2_554
Mn2 O5 2.152(5) .
Mn2 O10 2.179(5) .
Mn2 O8 2.179(4) 4
Mn2 N1 2.293(6) .
Mn3 O11 2.083(5) 2_565
Mn3 O9 2.162(5) .
Mn3 O15 2.165(6) 2_664
Mn3 O18 2.195(7) .
Mn3 O17 2.221(5) .
Mn3 N3 2.317(6) .
Mn4 O16 2.113(6) 2_664
Mn4 O12 2.130(5) 2_565
Mn4 O14 2.131(5) .
Mn4 O20 2.163(6) .
Mn4 O19 2.241(5) .
Mn4 N3 2.285(6) .
C1 O2 1.227(8) .
C1 O1 1.257(9) .
C1 C2 1.522(9) .
C2 C6 1.373(10) .
C2 C3 1.387(9) .
C3 C4 1.374(10) .
C3 H3A 0.9300 .
C4 N4 1.312(10) .
C4 H4A 0.9300 .
C5 C6 1.347(11) .
C5 N4 1.375(10) .
C5 H5A 0.9300 .
C6 H6A 0.9300 .
C7 C8 1.459(13) .
C7 N4 1.499(9) .
C7 H7A 0.9700 .
C7 H7B 0.9700 .
C8 C9 1.556(11) .
C8 H8A 0.9700 .
C8 H8B 0.9700 .
C9 C10 1.539(14) .
C9 H9A 0.9700 .
C9 H9B 0.9700 .
C10 N5 1.512(10) .
C10 H10A 0.9700 .
C10 H10B 0.9700 .
C11 N5 1.353(11) .
C11 C12 1.354(11) .
C11 H11A 0.9300 .
C12 C13 1.347(10) .
C12 H12A 0.9300 .
C13 C14 1.380(10) .
C13 C16 1.534(10) .
C14 C15 1.377(13) .
C14 H14A 0.9300 .
C15 N5 1.290(12) .
C15 H15A 0.9300 .
C16 O4 1.221(8) .
C16 O3 1.260(8) .
C17 O6 1.208(9) .
C17 O5 1.265(9) .
C17 C18 1.532(10) .
C18 C22 1.321(12) .
C18 C19 1.356(10) .
C19 C20 1.381(12) .
C19 H19A 0.9300 .
C20 N6 1.266(12) .
C20 H20A 0.9300 .
C21 N6 1.316(13) .
C21 C22 1.366(12) .
C21 H21A 0.9300 .
C22 H22A 0.9300 .
C23 C24 1.431(18) .
C23 N6 1.509(14) .
C23 H23A 0.9700 .
C23 H23B 0.9700 .
C24 C25 1.566(19) .
C24 H24A 0.9700 .
C24 H24B 0.9700 .
C25 C26 1.387(16) .
C25 H25A 0.9700 .
C25 H25B 0.9700 .
C26 N7 1.533(12) .
C26 H26A 0.9700 .
C26 H26B 0.9700 .
C27 N7 1.308(10) .
C27 C28 1.362(11) .
C27 H27A 0.9300 .
C28 C29 1.377(10) .
C28 H28A 0.9300 .
C29 C30 1.382(9) .
C29 C32 1.504(10) .
C30 C31 1.392(11) .
C30 H30A 0.9300 .
C31 N7 1.370(11) .
C31 H31A 0.9300 .
C32 O8 1.247(9) .
C32 O7 1.258(8) .
C33 O9 1.235(8) .
C33 O10 1.253(8) .
C33 C34 1.533(10) .
C34 C35 1.369(10) .
C34 C38 1.393(10) .
C35 C36 1.387(11) .
C35 H35A 0.9300 .
C36 N8 1.339(10) .
C36 H36A 0.9300 .
C37 N8 1.335(10) .
C37 C38 1.378(11) .
C37 H37A 0.9300 .
C38 H38A 0.9300 .
C39 N8 1.464(9) .
C39 C40 1.526(11) .
C39 H39A 0.9700 .
C39 H39B 0.9700 .
C40 C41 1.536(11) .
C40 H40A 0.9700 .
C40 H40B 0.9700 .
C41 C42 1.505(11) .
C41 H41A 0.9700 .
C41 H41B 0.9700 .
C42 N9 1.492(9) .
C42 H42A 0.9700 .
C42 H42B 0.9700 .
C43 N9 1.325(10) .
C43 C44 1.384(10) .
C43 H43A 0.9300 .
C44 C45 1.389(10) .
C44 H44A 0.9300 .
C45 C46 1.414(11) .
C45 C48 1.520(10) .
C46 C47 1.372(10) .
C46 H46A 0.9300 .
C47 N9 1.320(10) .
C47 H47A 0.9300 .
C48 O11 1.254(10) .
C48 O12 1.259(9) .
C49 O13 1.232(9) .
C49 O14 1.265(8) .
C49 C50 1.505(10) .
C50 C51 1.360(9) .
C50 C54 1.401(10) .
C51 C52 1.355(10) .
C51 H51A 0.9300 .
C52 N10 1.355(10) .
C52 H52A 0.9300 .
C53 N10 1.323(10) .
C53 C54 1.353(12) .
C53 H53A 0.9300 .
C54 H54A 0.9300 .
C55 C56 1.521(12) .
C55 N10 1.528(9) .
C55 H55A 0.9700 .
C55 H55B 0.9700 .
C56 C57 1.504(12) .
C56 H56A 0.9700 .
C56 H56B 0.9700 .
C57 C58 1.496(11) .
C57 H57A 0.9700 .
C57 H57B 0.9700 .
C58 N11 1.503(9) .
C58 H58A 0.9700 .
C58 H58B 0.9700 .
C59 N11 1.335(10) .
C59 C60 1.358(11) .
C59 H59A 0.9300 .
C60 C61 1.402(11) .
C60 H60A 0.9300 .
C61 C62 1.365(11) .
C61 C64 1.526(10) .
C62 C63 1.354(10) .
C62 H62A 0.9300 .
C63 N11 1.362(10) .
C63 H63A 0.9300 .
C64 O15 1.251(10) .
C64 O16 1.261(10) .
C65 O49 1.52(3) .
O3 Mn1 2.150(5) 4_545
O4 Mn2 2.130(5) 2
O7 Mn1 2.084(5) 2_654
O8 Mn2 2.179(4) 4_544
O11 Mn3 2.083(5) 2_564
O12 Mn4 2.130(5) 2_564
O15 Mn3 2.165(6) 2_665
O16 Mn4 2.113(6) 2_665
O21 Cl1 1.372(10) .
O22 Cl1 1.385(9) .
O23 Cl1 1.418(9) .
O24 Cl1 1.389(8) .
O25 Cl2 1.332(11) .
O26 Cl2 1.396(9) .
O27 Cl2 1.398(10) .
O28 Cl2 1.388(10) .
O29 Cl3 1.321(18) .
O30 Cl3 1.405(9) .
O31 Cl3 1.281(12) .
O32 Cl3 1.333(16) .
O33 Cl4 1.396(11) .
O34 Cl4 1.419(11) .
O35 Cl4 1.366(11) .
O36 Cl4 1.385(11) .
O37 Cl5 1.219(16) .
O38 Cl5 1.378(11) .
O39 Cl5 1.441(13) .
O40 Cl5 1.370(18) .
O41 Cl6 1.234(12) .
O42 Cl6 1.485(13) .
O43 Cl6 1.367(9) .
O44 Cl6 1.384(9) .
O45 Cl7 1.43(2) .
O46 Cl7 1.359(16) .
O47 Cl7 1.162(16) .
O48 Cl7 1.199(15) .
N1 N2 1.169(6) .
N2 N3 1.179(6) .
